data_4324035
loop_
_publ_author_name
'Hidetaka Yuge'
'Yohsuke Noda'
'Toschitake Iwamoto'

_publ_section_title
;
 Variations in Catenation Behavior in Aromatic Guest Clathrates Containing
 Rigid Host Entitiesp-Xylylenediamine (p-xda) and Tetracyanonickelate(II)
 Linking Octahedral Cadmium(II) in [Cd(p-xda)nNi(CN)4] Host (n= 1, 1.5, or
 2) and the Related Complex [Cd(C6H5NH2)2(p-xda)Ni(CN)4]
;
_journal_name_full 'Inorganic Chemistry'
_journal_page_first 1842
_journal_page_last 1848
_journal_paper_doi 10.1021/ic950382n
_journal_volume 35
_journal_year 1996
_chemical_formula_moiety 'C24 H26 Cd N8 Ni'
_chemical_formula_structural 'Cd (C4 N4 Ni) (C8 H12 N2) (C6 H7 N)'
_chemical_formula_sum 'C24 H26 Cd N8 Ni'
_chemical_formula_weight 597.63
_space_group_IT_number 15
_symmetry_cell_setting monoclinic
_symmetry_space_group_name_Hall '-C 2yc'
_symmetry_space_group_name_H-M 'C 1 2/c 1'
_cell_angle_alpha 90.00
_cell_angle_beta 130.668(3)
_cell_angle_gamma 90.00
_cell_formula_units_Z 4
_cell_length_a 22.240(1)
_cell_length_b 9.254(1)
_cell_length_c 16.241(1)
_cell_measurement_reflns_used 25
_cell_measurement_temperature 293
_cell_measurement_theta_max 17.48
_cell_measurement_theta_min 16.28
_cell_volume 2535.3(4)
_diffrn_measurement_device 'RIGAKU AFC5R diffractometer'
_diffrn_measurement_method '2\q-\w scans'
_diffrn_radiation_type 'Mo K\a'
_diffrn_radiation_wavelength 0.70926
_diffrn_reflns_av_R_equivalents 0.006
_diffrn_reflns_limit_h_max 31
_diffrn_reflns_limit_h_min 0
_diffrn_reflns_limit_k_max 13
_diffrn_reflns_limit_k_min 0
_diffrn_reflns_limit_l_max 17
_diffrn_reflns_limit_l_min -22
_diffrn_reflns_number 4100
_diffrn_reflns_theta_max 30.00
_diffrn_standards_decay_% 0.0
_diffrn_standards_interval_count 200
_diffrn_standards_number 3
_exptl_absorpt_coefficient_mu 1.434
_exptl_absorpt_correction_T_max 0.998
_exptl_absorpt_correction_T_min 0.854
_exptl_absorpt_correction_type empirical
_exptl_crystal_colour yellow
_exptl_crystal_density_diffrn 1.56
_exptl_crystal_density_meas 1.54(1)
_exptl_crystal_density_method 'flotation in mesitylene-bromoform'
_exptl_crystal_description block-like
_exptl_crystal_size_max 0.30
_exptl_crystal_size_mid 0.25
_exptl_crystal_size_min 0.20
_refine_diff_density_max 0.60
_refine_diff_density_min -0.90
_refine_ls_extinction_method none
_refine_ls_goodness_of_fit_obs 1.174
_refine_ls_hydrogen_treatment noref
_refine_ls_number_parameters 156
_refine_ls_number_reflns 2810
_refine_ls_R_factor_obs 0.0389
_refine_ls_shift/esd_max 0.002
_refine_ls_structure_factor_coef F
_refine_ls_weighting_details w=1/(\s^2^(Fo)+0.0004Fo^2^)
_refine_ls_weighting_scheme calc
_refine_ls_wR_factor_obs 0.0444
_reflns_number_observed 2810
_reflns_number_total 3407
_reflns_observed_criterion >4sigma(F)
_cod_data_source_file ic950382n_6.cif
_cod_data_source_block compound_(5)
_cod_depositor_comments
;
The following automatic conversions were performed:

'_refine_ls_weighting_scheme' value 'calc
w=1/(\s^2^(Fo)+0.0004Fo^2^)' was changed to 'calc'. New tag
'_refine_ls_weighting_details' was created. The value of the new tag
was set to 'w=1/(\s^2^(Fo)+0.0004Fo^2^)'.

Automatic conversion script
Id: cif_fix_values 3143 2015-03-26 13:38:13Z robertas 
;
_cod_original_cell_volume 2545.5(4)
_cod_database_code 4324035

loop_
_symmetry_equiv_pos_as_xyz
+x,+y,+z
-x,+y,-z+1/2
-x,-y,-z
+x,-y,+z+1/2
+x+1/2,+y+1/2,+z
-x+1/2,+y+1/2,-z+1/2
-x+1/2,-y+1/2,-z
+x+1/2,-y+1/2,+z+1/2

loop_
_atom_site_aniso_label
_atom_site_aniso_U_11
_atom_site_aniso_U_22
_atom_site_aniso_U_33
_atom_site_aniso_U_12
_atom_site_aniso_U_13
_atom_site_aniso_U_23
Cd .0288(2) .0252(2) .0350(2) -.0057(2) .0264(2) -.0052(2)
Ni .0342(4) .0218(3) .0291(4) .0 .0243(3) .0
N(1) .040(2) .040(2) .045(2) -.011(2) .033(2) -.013(2)
N(2) .073(3) .041(2) .059(3) -.009(2) .048(3) .007(2)
N(3) .032(2) .041(2) .045(2) -.013(2) .031(2) -.007(2)
C(1) .031(2) .031(2) .033(2) -.005(2) .025(2) -.002(2)
C(2) .043(2) .031(2) .038(2) -.004(2) .029(2) -.003(2)
C(3) .051(3) .044(3) .067(3) -.018(2) .052(3) -.013(3)
C(4) .035(2) .038(2) .044(3) -.008(2) .033(2) -.006(2)
C(5) .033(2) .050(3) .042(3) -.006(2) .027(2) .003(2)
C(6) .040(3) .047(3) .047(3) -.002(2) .032(2) .010(2)
N(11) .040(2) .040(2) .040(2) .003(2) .027(2) .007(2)
C(11) .034(2) .034(2) .035(2) .004(2) .021(2) .008(2)
C(12) .048(3) .046(3) .042(3) .008(2) .025(3) .005(2)
C(13) .066(4) .073(4) .062(4) .024(4) .041(4) .009(4)
C(14) .063(4) .093(5) .077(5) .031(4) .051(4) .031(4)
C(15) .038(3) .070(4) .068(4) .008(3) .028(3) .021(3)
C(16) .035(3) .049(3) .048(3) -.001(2) .020(2) .008(3)

loop_
_atom_site_label
_atom_site_fract_x
_atom_site_fract_y
_atom_site_fract_z
_atom_site_U_iso_or_equiv
_atom_site_thermal_displace_type
_atom_site_calc_flag
_atom_site_calc_attached_atom
Cd .0 .0 .0 .0255(2) Uani d .
Ni .0 .36207(8) .25 .0256(4) Uani d .
N(1) .0165(2) .1385(4) .1321(3) .038(3) Uani d .
N(2) .0044(3) .5968(5) .1266(4) .054(4) Uani d .
N(3) .0991(2) .1359(4) .0220(3) .035(2) Uani d .
C(1) .0094(3) .2222(5) .1771(3) .029(2) Uani d .
C(2) .0045(3) .5066(5) .1746(4) .035(3) Uani d .
C(3) .1257(3) .0782(5) -.0351(5) .044(4) Uani d .
C(4) .1904(3) .1678(5) -.0159(4) .033(3) Uani d .
C(5) .1719(3) .2707(6) -.0914(4) .040(3) Uani d .
C(6) .2305(3) .3521(6) -.0768(4) .042(3) Uani d .
N(11) .1013(2) -.1607(4) .1487(3) .039(2) Uani d .
C(11) .1619(3) -.2156(5) .1490(4) .035(3) Uani d .
C(12) .1447(3) -.3286(6) .0811(4) .048(3) Uani d .
C(13) .1998(4) -.3749(8) .0745(5) .067(5) Uani d .
C(14) .2743(4) -.3111(9) .1389(6) .074(5) Uani d .
C(15) .2920(3) -.2004(8) .2102(6) .063(4) Uani d .
C(16) .2360(3) -.1512(6) .2152(4) .049(3) Uani d .
H(1) .14627 .14030 .10136 .076 Uiso calc N(3)
H(2) .07813 .23574 -.00575 .076 Uiso calc N(3)
H(3) .14800 -.03240 -.00614 .076 Uiso calc C(3)
H(4) .07461 .07591 -.12276 .076 Uiso calc C(3)
H(5) .11068 .28773 -.16296 .076 Uiso calc C(5)
H(6) .21497 .43066 -.13714 .076 Uiso calc C(6)
H(7) .12857 -.10615 .21795 .076 Uiso calc N(11)
H(8) .07310 -.24595 .14735 .076 Uiso calc N(11)
H(9) .08744 -.38056 .03293 .076 Uiso calc C(12)
H(10) .18539 -.46105 .01940 .076 Uiso calc C(13)
H(11) .31811 -.34674 .13385 .076 Uiso calc C(14)
H(12) .35042 -.15264 .26206 .076 Uiso calc C(15)
H(13) .24961 -.06443 .26953 .076 Uiso calc C(16)

loop_
_geom_angle_atom_site_label_1
_geom_angle_atom_site_label_2
_geom_angle_atom_site_label_3
_geom_angle
_geom_angle_site_symmetry_1
_geom_angle_site_symmetry_2
_geom_angle_site_symmetry_3
C(1) Ni C(2) 90.3(2) . . .
N(1) Cd N(3) 89.8(1) . . .
N(1) Cd N(11) 86.2(1) . . .
N(3) Cd N(11) 90.3(1) . . .
Ni C(1) N(1) 178.1(4) . . .
Ni C(2) N(2) 177.4(5) . . .
Cd N(1) C(1) 164.3(4) . . .
Cd N(3) C(3) 115.2(3) . . .
Cd N(11) C(11) 118.4(3) . . .
N(3) C(3) C(4) 112.7(4) . . .
C(3) C(4) C(5) 120.2(4) . . .
C(4) C(5) C(6) 121.2(4) . . .
C(3) C(4) C(6) 120.9(5) . . 7_555
C(5) C(4) C(6) 118.9(6) . . 7_555
C(5) C(6) C(4) 119.9(6) . . 7_555
N(11) C(11) C(12) 119.6(4) . . .
N(11) C(11) C(16) 119.3(5) . . .
C(11) C(12) C(13) 120.3(6) . . .
C(12) C(13) C(14) 120.0(6) . . .
C(13) C(14) C(15) 119.2(6) . . .
C(14) C(15) C(16) 121.0(6) . . .
C(15) C(16) C(11) 118.4(6) . . .
C(16) C(11) C(12) 121.1(5) . . .

loop_
_geom_bond_atom_site_label_1
_geom_bond_atom_site_label_2
_geom_bond_distance
_geom_bond_site_symmetry_1
_geom_bond_site_symmetry_2
Ni C(1) 1.855(4) . .
Ni C(2) 1.860(5) . .
Cd N(1) 2.315(4) . .
Cd N(3) 2.354(3) . .
Cd N(11) 2.455(4) . .
C(1) N(1) 1.144(5) . .
C(2) N(2) 1.141(6) . .
N(3) C(3) 1.486(6) . .
C(3) C(4) 1.506(6) . .
C(4) C(5) 1.387(6) . .
C(5) C(6) 1.386(6) . .
C(6) C(4) 1.394(6) . 7_555
N(11) C(11) 1.436(6) . .
C(11) C(12) 1.381(7) . .
C(12) C(13) 1.365(8) . .
C(13) C(14) 1.390(10) . .
C(14) C(15) 1.397(10) . .
C(15) C(16) 1.377(8) . .
C(16) C(11) 1.385(7) . .

loop_
_geom_contact_atom_site_label_1
_geom_contact_atom_site_label_2
_geom_contact_distance
_geom_contact_site_symmetry_1
_geom_contact_site_symmetry_2
N(2) N(3) 3.162(6) . 3_565
N(2) N(11) 2.967(8) . 1_565
